data_2021071
loop_
_publ_author_name
'Swinton Darious, Robert'
'Thomas Muthiah, Packianathan'
'Perdih, Franc'

_publ_section_title
;
 Supramolecular hydrogen-bonding patterns in salts of the antifolate drugs
 trimethoprim and pyrimethamine
;
_journal_coeditor_code CU3126
_journal_issue 4
_journal_name_full 'Acta Crystallographica Section C'
_journal_page_first
;
;
_journal_paper_doi 10.1107/S2053229618004072
_journal_volume 74
_journal_year 2018
_chemical_formula_iupac 'C14 H19 N4 O3 +, C6 H5 O2 S -, H2 O'
_chemical_formula_moiety 'C14 H19 N4 O3 +, C6 H5 O2 S -, H2 O'
_chemical_formula_sum 'C20 H26 N4 O6 S'
_chemical_formula_weight 450.51
_chemical_name_common
;
Trimethoprimium 5-methylthiophene-2-carboxylate monohydrate
;
_chemical_name_systematic
;
2,4-Diamino-5-(3,4,5-trimethoxybenzyl)pyrimidin-1-ium
5-methylthiophene-2-carboxylate monohydrate
;
_space_group_crystal_system triclinic
_space_group_IT_number 2
_space_group_name_Hall '-P 1'
_space_group_name_H-M_alt 'P -1'
_symmetry_space_group_name_Hall '-P 1'
_symmetry_space_group_name_H-M 'P -1'
_atom_sites_solution_hydrogens mixed
_audit_creation_method SHELXL-2014/7
_cell_angle_alpha 90.813(5)
_cell_angle_beta 90.376(4)
_cell_angle_gamma 99.084(4)
_cell_formula_units_Z 2
_cell_length_a 6.9417(3)
_cell_length_b 9.8281(6)
_cell_length_c 16.2754(10)
_cell_measurement_reflns_used 3402
_cell_measurement_temperature 293(2)
_cell_measurement_theta_max 74.2900
_cell_measurement_theta_min 4.5420
_cell_volume 1096.29(11)
_computing_cell_refinement
;
CrysAlis PRO (Agilent, 2013)
;
_computing_data_collection
;
CrysAlis PRO (Agilent, 2013)
;
_computing_data_reduction
;
CrysAlis PRO (Agilent, 2013)
;
_computing_molecular_graphics
;
PLATON (Spek, 2009), Mercury (Macrae <i>et al.</i>, 2008) and
<i>POV-RAY for Windows</i> (Cason, 2004)
;
_computing_publication_material
;
PLATON (Spek, 2009)
;
_computing_structure_refinement
;
SHELXL2014 (Sheldrick, 2015b)
;
_computing_structure_solution
;
SHELXT (Sheldrick, 2015a)
;
_diffrn_ambient_temperature 293(2)
_diffrn_detector_area_resol_mean 10.4933
_diffrn_measured_fraction_theta_full 0.997
_diffrn_measured_fraction_theta_max 0.997
_diffrn_measurement_device_type
;
Agilent SuperNova Dual Source diffractometer with an Atlas detector
;
_diffrn_measurement_method '\w scans'
_diffrn_radiation_monochromator mirror
_diffrn_radiation_source 'SuperNova (Cu) X-ray Source'
_diffrn_radiation_type CuK\a
_diffrn_radiation_wavelength 1.54184
_diffrn_reflns_av_R_equivalents 0.0230
_diffrn_reflns_limit_h_max 8
_diffrn_reflns_limit_h_min -6
_diffrn_reflns_limit_k_max 11
_diffrn_reflns_limit_k_min -11
_diffrn_reflns_limit_l_max 19
_diffrn_reflns_limit_l_min -19
_diffrn_reflns_number 7519
_diffrn_reflns_theta_full 67.684
_diffrn_reflns_theta_max 70.069
_diffrn_reflns_theta_min 4.557
_exptl_absorpt_coefficient_mu 1.697
_exptl_absorpt_correction_T_max 1.00000
_exptl_absorpt_correction_T_min 0.33497
_exptl_absorpt_correction_type multi-scan
_exptl_absorpt_process_details
;
(CrysAlis PRO; Agilent, 2013)
;
_exptl_crystal_colour colorless
_exptl_crystal_density_diffrn 1.365
_exptl_crystal_description prism
_exptl_crystal_F_000 476
_exptl_crystal_size_max 0.350
_exptl_crystal_size_mid 0.250
_exptl_crystal_size_min 0.150
_refine_diff_density_max 0.230
_refine_diff_density_min -0.262
_refine_ls_extinction_coef 0.0102(8)
_refine_ls_extinction_expression Fc^*^=kFc[1+0.001xFc^2^\l^3^/sin(2\q)]^-1/4^
_refine_ls_extinction_method
;
SHELXT (Sheldrick, 2015a)
;
_refine_ls_goodness_of_fit_ref 1.028
_refine_ls_hydrogen_treatment constr
_refine_ls_matrix_type full
_refine_ls_number_parameters 285
_refine_ls_number_reflns 4155
_refine_ls_number_restraints 0
_refine_ls_restrained_S_all 1.028
_refine_ls_R_factor_all 0.0491
_refine_ls_R_factor_gt 0.0408
_refine_ls_shift/su_max 0.000
_refine_ls_shift/su_mean 0.000
_refine_ls_structure_factor_coef Fsqd
_refine_ls_weighting_details 'w=1/[\s^2^(Fo^2^)+(0.0657P)^2^+0.1910P] where P=(Fo^2^+2Fc^2^)/3'
_refine_ls_weighting_scheme calc
_refine_ls_wR_factor_gt 0.1098
_refine_ls_wR_factor_ref 0.1181
_reflns_number_gt 3502
_reflns_number_total 4155
_reflns_threshold_expression 'I > 2\s(I)'
_cod_data_source_file cu3126sup1.cif
_cod_data_source_block IV
_cod_database_code 2021071
_shelx_space_group_comment
;
The symmetry employed for this shelxl refinement is uniquely defined
by the following loop, which should always be used as a source of
symmetry information in preference to the above space-group names.
They are only intended as comments.
;
_shelx_estimated_absorpt_t_min 0.588
_shelx_estimated_absorpt_t_max 0.785

loop_
_space_group_symop_operation_xyz
'x, y, z'
'-x, -y, -z'

loop_
_atom_site_type_symbol
_atom_site_label
_atom_site_fract_x
_atom_site_fract_y
_atom_site_fract_z
_atom_site_U_iso_or_equiv
_atom_site_adp_type
_atom_site_calc_flag
_atom_site_occupancy
N N1 0.2859(2) 0.28247(14) 0.09902(9) 0.0406(3) Uani d 1
H H1 0.2386 0.1963 0.1016 0.049 Uiso calc 1
N N2 0.0052(2) 0.32154(15) 0.03457(10) 0.0465(4) Uani d 1
H H2A -0.0652 0.3764 0.0130 0.056 Uiso calc 1
H H2B -0.0381 0.2347 0.0365 0.056 Uiso calc 1
N N3 0.24574(18) 0.50579(13) 0.06134(8) 0.0335(3) Uani d 1
N N4 0.4863(2) 0.68792(14) 0.08831(9) 0.0426(3) Uani d 1
H H4A 0.4135 0.7403 0.0658 0.051 Uiso calc 1
H H4B 0.5991 0.7227 0.1077 0.051 Uiso calc 1
O O10 0.46033(18) 0.61576(14) 0.43249(8) 0.0491(3) Uani d 1
O O11 0.7951(2) 0.77575(13) 0.47759(7) 0.0493(3) Uani d 1
O O12 1.09591(18) 0.82209(14) 0.37553(8) 0.0537(4) Uani d 1
C C2 0.1804(2) 0.37076(16) 0.06482(9) 0.0342(3) Uani d 1
C C4 0.4245(2) 0.55373(16) 0.09306(9) 0.0323(3) Uani d 1
C C5 0.5453(2) 0.46392(17) 0.12840(9) 0.0347(3) Uani d 1
C C6 0.4675(3) 0.32957(17) 0.12951(10) 0.0393(4) Uani d 1
H H6 0.5401 0.2670 0.1518 0.047 Uiso calc 1
C C7 0.7450(2) 0.5151(2) 0.16288(10) 0.0414(4) Uani d 1
H H7A 0.8156 0.5773 0.1238 0.050 Uiso calc 1
H H7B 0.8140 0.4372 0.1683 0.050 Uiso calc 1
C C8 0.7490(2) 0.58913(17) 0.24565(10) 0.0356(4) Uani d 1
C C9 0.5932(2) 0.56625(17) 0.29904(10) 0.0369(4) Uani d 1
H H9 0.4797 0.5079 0.2834 0.044 Uiso calc 1
C C10 0.6065(2) 0.63051(17) 0.37606(10) 0.0361(4) Uani d 1
C C11 0.7771(2) 0.71709(17) 0.39997(10) 0.0372(4) Uani d 1
C C12 0.9335(2) 0.73845(17) 0.34612(11) 0.0391(4) Uani d 1
C C13 0.9189(2) 0.67615(18) 0.26875(11) 0.0395(4) Uani d 1
H H13 1.0226 0.6926 0.2325 0.047 Uiso calc 1
C C14 0.2941(3) 0.5146(2) 0.41586(12) 0.0522(5) Uani d 1
H H14A 0.2295 0.5384 0.3670 0.078 Uiso calc 1
H H14B 0.2060 0.5107 0.4613 0.078 Uiso calc 1
H H14C 0.3344 0.4263 0.4080 0.078 Uiso calc 1
C C15 0.7364(5) 0.9061(3) 0.48353(16) 0.0801(8) Uani d 1
H H15A 0.7964 0.9637 0.4406 0.120 Uiso calc 1
H H15B 0.7757 0.9475 0.5360 0.120 Uiso calc 1
H H15C 0.5971 0.8960 0.4780 0.120 Uiso calc 1
C C16 1.2567(3) 0.8507(2) 0.32168(14) 0.0557(5) Uani d 1
H H16A 1.2202 0.9007 0.2753 0.084 Uiso calc 1
H H16B 1.2945 0.7657 0.3030 0.084 Uiso calc 1
H H16C 1.3642 0.9051 0.3503 0.084 Uiso calc 1
S S1 -0.00942(7) 0.16614(5) 0.27384(3) 0.05197(17) Uani d 1
O O1 0.12536(19) 0.01871(13) 0.13135(9) 0.0504(3) Uani d 1
O O2 -0.1574(2) -0.11389(16) 0.10099(9) 0.0626(4) Uani d 1
C C17 -0.0560(3) -0.02140(17) 0.14159(11) 0.0422(4) Uani d 1
C C18 -0.1493(3) 0.05097(18) 0.20791(11) 0.0435(4) Uani d 1
C C19 -0.3406(3) 0.0421(2) 0.22606(13) 0.0514(5) Uani d 1
H H19 -0.4393 -0.0151 0.1977 0.062 Uiso calc 1
C C20 -0.3753(3) 0.1290(2) 0.29276(13) 0.0535(5) Uani d 1
H H20 -0.4996 0.1354 0.3119 0.064 Uiso calc 1
C C21 -0.2101(3) 0.2021(2) 0.32632(12) 0.0483(4) Uani d 1
C C22 -0.1899(4) 0.2992(2) 0.39856(14) 0.0623(5) Uani d 1
H H22A -0.1024 0.2703 0.4382 0.093 Uiso calc 1
H H22B -0.3153 0.2992 0.4230 0.093 Uiso calc 1
H H22C -0.1390 0.3905 0.3808 0.093 Uiso calc 1
O O1W 0.3108(2) 0.90308(16) 0.01268(9) 0.0637(4) Uani d 1
H H1W 0.2512 0.9381 0.0492 0.096 Uiso d 1
H H2W 0.4143 0.9593 0.0158 0.096 Uiso d 0.5
H H3W 0.3042 0.9550 -0.0264 0.096 Uiso d 0.5

loop_
_atom_site_aniso_label
_atom_site_aniso_U_11
_atom_site_aniso_U_22
_atom_site_aniso_U_33
_atom_site_aniso_U_12
_atom_site_aniso_U_13
_atom_site_aniso_U_23
N1 0.0471(8) 0.0258(7) 0.0462(8) -0.0025(6) -0.0023(6) -0.0009(6)
N2 0.0434(8) 0.0314(7) 0.0602(10) -0.0075(6) -0.0107(7) -0.0032(6)
N3 0.0346(7) 0.0267(6) 0.0366(7) -0.0024(5) -0.0017(5) -0.0024(5)
N4 0.0408(7) 0.0296(7) 0.0536(9) -0.0052(6) -0.0083(6) -0.0029(6)
O10 0.0446(7) 0.0587(8) 0.0395(7) -0.0054(6) 0.0061(5) -0.0083(6)
O11 0.0625(8) 0.0473(7) 0.0359(6) 0.0028(6) -0.0089(6) -0.0083(5)
O12 0.0427(7) 0.0562(8) 0.0549(8) -0.0135(6) -0.0073(6) -0.0103(6)
C2 0.0380(8) 0.0301(8) 0.0320(8) -0.0019(6) 0.0017(6) -0.0041(6)
C4 0.0346(8) 0.0306(8) 0.0291(7) -0.0024(6) 0.0021(6) -0.0058(6)
C5 0.0364(8) 0.0377(8) 0.0291(7) 0.0040(7) 0.0009(6) -0.0054(6)
C6 0.0464(9) 0.0350(8) 0.0370(8) 0.0080(7) -0.0027(7) -0.0014(6)
C7 0.0350(8) 0.0509(10) 0.0378(9) 0.0057(7) -0.0015(7) -0.0077(7)
C8 0.0344(8) 0.0369(8) 0.0353(8) 0.0051(6) -0.0038(6) -0.0015(6)
C9 0.0322(8) 0.0395(9) 0.0371(8) 0.0003(6) -0.0053(6) -0.0040(7)
C10 0.0349(8) 0.0377(8) 0.0350(8) 0.0038(6) -0.0004(6) 0.0006(6)
C11 0.0424(9) 0.0353(8) 0.0331(8) 0.0038(7) -0.0071(7) -0.0032(6)
C12 0.0355(8) 0.0354(8) 0.0438(9) -0.0023(7) -0.0080(7) -0.0004(7)
C13 0.0323(8) 0.0427(9) 0.0418(9) 0.0009(7) -0.0010(7) -0.0011(7)
C14 0.0451(10) 0.0583(12) 0.0480(10) -0.0082(9) 0.0069(8) 0.0003(9)
C15 0.118(2) 0.0599(15) 0.0661(15) 0.0277(14) -0.0115(14) -0.0236(12)
C16 0.0392(9) 0.0527(11) 0.0698(13) -0.0094(8) -0.0072(9) 0.0030(10)
S1 0.0426(3) 0.0530(3) 0.0588(3) 0.0041(2) -0.0025(2) -0.0106(2)
O1 0.0496(7) 0.0336(6) 0.0649(8) -0.0025(5) 0.0091(6) -0.0050(6)
O2 0.0618(9) 0.0577(9) 0.0601(9) -0.0146(7) -0.0024(7) -0.0132(7)
C17 0.0480(10) 0.0316(8) 0.0449(9) -0.0009(7) 0.0001(7) 0.0050(7)
C18 0.0455(9) 0.0363(9) 0.0469(10) 0.0004(7) -0.0011(8) 0.0056(7)
C19 0.0451(10) 0.0473(11) 0.0584(11) -0.0035(8) 0.0004(8) 0.0037(9)
C20 0.0460(10) 0.0531(11) 0.0610(12) 0.0051(9) 0.0103(9) 0.0061(9)
C21 0.0545(10) 0.0436(10) 0.0474(10) 0.0093(8) 0.0026(8) 0.0061(8)
C22 0.0682(13) 0.0621(13) 0.0588(13) 0.0177(11) -0.0012(10) -0.0072(10)
O1W 0.0704(9) 0.0620(9) 0.0617(9) 0.0204(7) 0.0031(7) -0.0059(7)

loop_
_atom_type_symbol
_atom_type_description
_atom_type_scat_dispersion_real
_atom_type_scat_dispersion_imag
_atom_type_scat_source
C C 0.0181 0.0091 'International Tables Vol C Tables 4.2.6.8 and 6.1.1.4'
H H 0.0000 0.0000 'International Tables Vol C Tables 4.2.6.8 and 6.1.1.4'
N N 0.0311 0.0180 'International Tables Vol C Tables 4.2.6.8 and 6.1.1.4'
O O 0.0492 0.0322 'International Tables Vol C Tables 4.2.6.8 and 6.1.1.4'
S S 0.3331 0.5567 'International Tables Vol C Tables 4.2.6.8 and 6.1.1.4'

loop_
_geom_angle_atom_site_label_1
_geom_angle_atom_site_label_2
_geom_angle_atom_site_label_3
_geom_angle
C2 N1 C6 119.91(14)
C2 N1 H1 120.0
C6 N1 H1 120.0
C2 N2 H2A 120.0
C2 N2 H2B 120.0
H2A N2 H2B 120.0
C2 N3 C4 118.24(14)
C4 N4 H4A 120.0
C4 N4 H4B 120.0
H4A N4 H4B 120.0
C10 O10 C14 117.58(13)
C11 O11 C15 114.42(15)
C12 O12 C16 117.23(14)
N2 C2 N3 119.32(15)
N2 C2 N1 118.53(14)
N3 C2 N1 122.15(14)
N4 C4 N3 116.99(15)
N4 C4 C5 120.98(14)
N3 C4 C5 122.00(14)
C6 C5 C4 115.67(14)
C6 C5 C7 121.61(16)
C4 C5 C7 122.71(15)
C5 C6 N1 121.99(16)
C5 C6 H6 119.0
N1 C6 H6 119.0
C5 C7 C8 115.21(14)
C5 C7 H7A 108.5
C8 C7 H7A 108.5
C5 C7 H7B 108.5
C8 C7 H7B 108.5
H7A C7 H7B 107.5
C9 C8 C13 120.17(15)
C9 C8 C7 121.74(14)
C13 C8 C7 118.01(15)
C8 C9 C10 120.00(14)
C8 C9 H9 120.0
C10 C9 H9 120.0
O10 C10 C9 124.33(14)
O10 C10 C11 115.49(14)
C9 C10 C11 120.19(15)
O11 C11 C12 119.99(15)
O11 C11 C10 120.57(15)
C12 C11 C10 119.36(15)
O12 C12 C13 124.34(16)
O12 C12 C11 115.25(15)
C13 C12 C11 120.41(15)
C12 C13 C8 119.85(16)
C12 C13 H13 120.1
C8 C13 H13 120.1
O10 C14 H14A 109.5
O10 C14 H14B 109.5
H14A C14 H14B 109.5
O10 C14 H14C 109.5
H14A C14 H14C 109.5
H14B C14 H14C 109.5
O11 C15 H15A 109.5
O11 C15 H15B 109.5
H15A C15 H15B 109.5
O11 C15 H15C 109.5
H15A C15 H15C 109.5
H15B C15 H15C 109.5
O12 C16 H16A 109.5
O12 C16 H16B 109.5
H16A C16 H16B 109.5
O12 C16 H16C 109.5
H16A C16 H16C 109.5
H16B C16 H16C 109.5
C21 S1 C18 92.79(9)
O2 C17 O1 125.02(18)
O2 C17 C18 119.02(17)
O1 C17 C18 115.95(15)
C19 C18 C17 128.91(17)
C19 C18 S1 110.47(15)
C17 C18 S1 120.62(13)
C18 C19 C20 113.03(18)
C18 C19 H19 123.5
C20 C19 H19 123.5
C21 C20 C19 113.82(18)
C21 C20 H20 123.1
C19 C20 H20 123.1
C20 C21 C22 128.68(19)
C20 C21 S1 109.88(15)
C22 C21 S1 121.43(16)
C21 C22 H22A 109.5
C21 C22 H22B 109.5
H22A C22 H22B 109.5
C21 C22 H22C 109.5
H22A C22 H22C 109.5
H22B C22 H22C 109.5
H1W O1W H2W 97.3
H1W O1W H3W 102.7
H2W O1W H3W 75.7

loop_
_geom_bond_atom_site_label_1
_geom_bond_atom_site_label_2
_geom_bond_distance
N1 C2 1.344(2)
N1 C6 1.360(2)
N1 H1 0.8600
N2 C2 1.325(2)
N2 H2A 0.8600
N2 H2B 0.8600
N3 C2 1.335(2)
N3 C4 1.3524(19)
N4 C4 1.324(2)
N4 H4A 0.8600
N4 H4B 0.8600
O10 C10 1.365(2)
O10 C14 1.421(2)
O11 C11 1.378(2)
O11 C15 1.406(3)
O12 C12 1.3657(19)
O12 C16 1.419(2)
C4 C5 1.433(2)
C5 C6 1.346(2)
C5 C7 1.500(2)
C6 H6 0.9300
C7 C8 1.520(2)
C7 H7A 0.9700
C7 H7B 0.9700
C8 C9 1.384(2)
C8 C13 1.389(2)
C9 C10 1.392(2)
C9 H9 0.9300
C10 C11 1.394(2)
C11 C12 1.391(2)
C12 C13 1.389(2)
C13 H13 0.9300
C14 H14A 0.9600
C14 H14B 0.9600
C14 H14C 0.9600
C15 H15A 0.9600
C15 H15B 0.9600
C15 H15C 0.9600
C16 H16A 0.9600
C16 H16B 0.9600
C16 H16C 0.9600
S1 C21 1.720(2)
S1 C18 1.7263(18)
O1 C17 1.271(2)
O2 C17 1.238(2)
C17 C18 1.491(3)
C18 C19 1.352(3)
C19 C20 1.416(3)
C19 H19 0.9300
C20 C21 1.361(3)
C20 H20 0.9300
C21 C22 1.496(3)
C22 H22A 0.9600
C22 H22B 0.9600
C22 H22C 0.9600
O1W H1W 0.8280
O1W H2W 0.8353
O1W H3W 0.8274

loop_
_geom_hbond_atom_site_label_D
_geom_hbond_atom_site_label_H
_geom_hbond_atom_site_label_A
_geom_hbond_site_symmetry_A
_geom_hbond_distance_DH
_geom_hbond_distance_HA
_geom_hbond_distance_DA
_geom_hbond_angle_DHA
N1 H1 O1 . 0.86 1.87 2.7153(19) 167.0
O1W H1W O1 1_565 0.83 1.84 2.667(2) 178.0
N2 H2A N3 2_565 0.86 2.20 3.054(2) 170.0
N2 H2B O1W 2_565 0.86 2.28 2.946(2) 134.0
O1W H2W O1W 2_675 0.84 2.21 3.026(2) 164.0
O1W H3W O2 2_565 0.83 2.34 3.103(2) 153.0
N4 H4A O1W . 0.86 2.05 2.888(2) 164.0
N4 H4B O2 1_665 0.86 2.14 2.901(2) 147.0

loop_
_geom_torsion_atom_site_label_1
_geom_torsion_atom_site_label_2
_geom_torsion_atom_site_label_3
_geom_torsion_atom_site_label_4
_geom_torsion
C4 N3 C2 N2 179.61(14)
C4 N3 C2 N1 0.4(2)
C6 N1 C2 N2 179.02(15)
C6 N1 C2 N3 -1.8(2)
C2 N3 C4 N4 179.57(14)
C2 N3 C4 C5 1.2(2)
N4 C4 C5 C6 -179.68(15)
N3 C4 C5 C6 -1.4(2)
N4 C4 C5 C7 0.9(2)
N3 C4 C5 C7 179.19(14)
C4 C5 C6 N1 0.0(2)
C7 C5 C6 N1 179.43(14)
C2 N1 C6 C5 1.5(3)
C6 C5 C7 C8 -104.60(19)
C4 C5 C7 C8 74.8(2)
C5 C7 C8 C9 23.7(2)
C5 C7 C8 C13 -159.62(16)
C13 C8 C9 C10 0.0(3)
C7 C8 C9 C10 176.59(16)
C14 O10 C10 C9 8.6(3)
C14 O10 C10 C11 -171.61(16)
C8 C9 C10 O10 179.19(16)
C8 C9 C10 C11 -0.6(3)
C15 O11 C11 C12 91.7(2)
C15 O11 C11 C10 -91.5(2)
O10 C10 C11 O11 3.4(2)
C9 C10 C11 O11 -176.79(15)
O10 C10 C11 C12 -179.77(15)
C9 C10 C11 C12 0.0(2)
C16 O12 C12 C13 2.6(3)
C16 O12 C12 C11 -177.86(16)
O11 C11 C12 O12 -1.7(2)
C10 C11 C12 O12 -178.49(15)
O11 C11 C12 C13 177.90(15)
C10 C11 C12 C13 1.1(3)
O12 C12 C13 C8 177.92(16)
C11 C12 C13 C8 -1.6(3)
C9 C8 C13 C12 1.1(3)
C7 C8 C13 C12 -175.63(16)
O2 C17 C18 C19 -8.5(3)
O1 C17 C18 C19 171.34(19)
O2 C17 C18 S1 172.41(15)
O1 C17 C18 S1 -7.8(2)
C21 S1 C18 C19 0.16(15)
C21 S1 C18 C17 179.42(15)
C17 C18 C19 C20 -178.71(17)
S1 C18 C19 C20 0.5(2)
C18 C19 C20 C21 -1.1(3)
C19 C20 C21 C22 -177.7(2)
C19 C20 C21 S1 1.2(2)
C18 S1 C21 C20 -0.77(15)
C18 S1 C21 C22 178.18(17)

_cod_database_fobs_code 2021071
